data_1547834
loop_
_publ_author_name
'Gharpure, Santosh J.'
'Anuradha, Dandela'

_publ_section_title
;
 Synthesis of Benzo[1,4]heterocycles using Palladium Catalyzed Heck
 Reaction to Vinylogous Carbonates/Carbamates: Unexpected Formation of
 Indoles via Carbopalladation Intercepted by Nucleopalladation.
;
_journal_issue 22
_journal_name_full 'Organic letters'
_journal_page_first 6136
_journal_page_last 6139
_journal_paper_doi 10.1021/acs.orglett.7b03016
_journal_volume 19
_journal_year 2017
_chemical_formula_moiety 'C24 H29 N O5 S'
_chemical_formula_sum 'C24 H29 N O5 S'
_chemical_formula_weight 443.54
_space_group_crystal_system monoclinic
_space_group_IT_number 14
_space_group_name_Hall '-P 2yn'
_space_group_name_H-M_alt 'P 1 21/n 1'
_symmetry_space_group_name_Hall '-P 2yn'
_symmetry_space_group_name_H-M 'P 1 21/n 1'
_atom_sites_solution_hydrogens geom
_atom_sites_solution_primary dual
_audit_creation_date 2017-09-26
_audit_creation_method
;
Olex2 1.2-ac3
(compiled 2016.08.26 svn.r3337 for Rigaku Oxford Diffraction, GUI svn.r5221)
;
_cell_angle_alpha 90
_cell_angle_beta 113.393(7)
_cell_angle_gamma 90
_cell_formula_units_Z 4
_cell_length_a 11.5447(7)
_cell_length_b 17.0612(9)
_cell_length_c 12.4930(8)
_cell_measurement_reflns_used 8197
_cell_measurement_temperature 293(2)
_cell_measurement_theta_max 30.9350
_cell_measurement_theta_min 2.1460
_cell_volume 2258.4(3)
_computing_cell_refinement 'CrysAlisPro 1.171.39.7b (Rigaku OD, 2015)'
_computing_data_collection 'CrysAlisPro 1.171.39.7b (Rigaku OD, 2015)'
_computing_data_reduction 'CrysAlisPro 1.171.39.7b (Rigaku OD, 2015)'
_computing_molecular_graphics 'Olex2 (Dolomanov et al., 2009)'
_computing_publication_material 'Olex2 (Dolomanov et al., 2009)'
_computing_structure_refinement 'ShelXL (Sheldrick, 2015)'
_computing_structure_solution 'ShelXT (Sheldrick, 2015)'
_diffrn_ambient_temperature 293(2)
_diffrn_detector 'CCD plate'
_diffrn_measured_fraction_theta_full 0.999
_diffrn_measured_fraction_theta_max 0.999
_diffrn_measurement_details
;
List of Runs (angles in degrees, time in seconds):

  # Type    Start    End  Width  t~exp~   \w     \q     \k     \f   Frames
--------------------------------------------------------------------------
  1  \w   -110.00  25.00   0.50   10.00    --  -20.00   0.00 -36.00  270
  2  \w   -110.00  10.00   0.50   10.00    --  -20.00 -72.00 -36.00  240
  3  \w    -71.00  19.00   0.50   10.00    --  -20.00 -72.00 108.00  180
  4  \w    -35.00  19.00   0.50   10.00    --  -20.00 -72.00-180.00  108
  5  \w    -59.00 -39.50   0.50   10.00    --  -20.00  72.00 108.00   39
;
_diffrn_measurement_device 'abstract diffractometer'
_diffrn_measurement_device_type 'dtrek-CrysAlisPro-abstract goniometer imported rigaku-d*trek images'
_diffrn_measurement_method '\w scans'
_diffrn_orient_matrix_type 'CrysAlisPro convention (1999,Acta A55,543-557)'
_diffrn_orient_matrix_UB_11 0.0294626000
_diffrn_orient_matrix_UB_12 -0.0320832000
_diffrn_orient_matrix_UB_13 0.0368421000
_diffrn_orient_matrix_UB_21 -0.0069061000
_diffrn_orient_matrix_UB_22 0.0193194000
_diffrn_orient_matrix_UB_23 0.0474674000
_diffrn_orient_matrix_UB_31 -0.0596211000
_diffrn_orient_matrix_UB_32 -0.0181034000
_diffrn_orient_matrix_UB_33 -0.0148151000
_diffrn_radiation_monochromator graphite
_diffrn_radiation_probe x-ray
_diffrn_radiation_type MoK\a
_diffrn_radiation_wavelength 0.71073
_diffrn_reflns_av_R_equivalents 0.1040
_diffrn_reflns_av_unetI/netI 0.0696
_diffrn_reflns_Laue_measured_fraction_full 0.999
_diffrn_reflns_Laue_measured_fraction_max 0.999
_diffrn_reflns_limit_h_max 13
_diffrn_reflns_limit_h_min -13
_diffrn_reflns_limit_k_max 20
_diffrn_reflns_limit_k_min -18
_diffrn_reflns_limit_l_max 14
_diffrn_reflns_limit_l_min -14
_diffrn_reflns_number 17412
_diffrn_reflns_point_group_measured_fraction_full 0.999
_diffrn_reflns_point_group_measured_fraction_max 0.999
_diffrn_reflns_theta_full 24.999
_diffrn_reflns_theta_max 24.999
_diffrn_reflns_theta_min 2.034
_diffrn_source 'fine-focus sealed X-ray tube'
_diffrn_source_type 'Enhance (Mo) X-ray Source'
_exptl_absorpt_coefficient_mu 0.179
_exptl_absorpt_correction_T_max 1.00000
_exptl_absorpt_correction_T_min 0.82855
_exptl_absorpt_correction_type multi-scan
_exptl_absorpt_process_details
;
CrysAlisPro 1.171.39.7b (Rigaku Oxford Diffraction, 2015)
Empirical absorption correction using spherical harmonics,
 implemented in SCALE3 ABSPACK scaling algorithm.
;
_exptl_crystal_colour colourless
_exptl_crystal_colour_primary colourless
_exptl_crystal_density_diffrn 1.304
_exptl_crystal_description block
_exptl_crystal_F_000 944
_exptl_crystal_size_max 0.4
_exptl_crystal_size_mid 0.12
_exptl_crystal_size_min 0.1
_refine_diff_density_max 0.475
_refine_diff_density_min -0.649
_refine_diff_density_rms 0.126
_refine_ls_extinction_method none
_refine_ls_goodness_of_fit_ref 1.072
_refine_ls_hydrogen_treatment constr
_refine_ls_matrix_type full
_refine_ls_number_parameters 282
_refine_ls_number_reflns 3979
_refine_ls_number_restraints 0
_refine_ls_restrained_S_all 1.072
_refine_ls_R_factor_all 0.0749
_refine_ls_R_factor_gt 0.0576
_refine_ls_shift/su_max 0.000
_refine_ls_shift/su_mean 0.000
_refine_ls_structure_factor_coef Fsqd
_refine_ls_weighting_details 'w=1/[\s^2^(Fo^2^)+(0.0764P)^2^+1.3577P] where P=(Fo^2^+2Fc^2^)/3'
_refine_ls_weighting_scheme calc
_refine_ls_wR_factor_gt 0.1417
_refine_ls_wR_factor_ref 0.1548
_reflns_Friedel_coverage 0.000
_reflns_number_gt 3257
_reflns_number_total 3979
_reflns_threshold_expression 'I > 2\s(I)'
_cod_data_source_file sjg-anu-8.cif
_cod_data_source_block sjg-anu-4-37_a_mo
_cod_depositor_comments 'Adding full bibliography for 1547825--1547834.cif.'
_cod_database_code 1547834
_shelx_space_group_comment
;
The symmetry employed for this shelxl refinement is uniquely defined
by the following loop, which should always be used as a source of
symmetry information in preference to the above space-group names.
They are only intended as comments.
;
_reflns_odcompleteness_completeness 93.23
_reflns_odcompleteness_iscentric 1
_reflns_odcompleteness_theta 31.00
_olex2_refinement_description
;
1. Fixed Uiso
 At 1.2 times of:
  All C(H) groups, All C(H,H) groups
 At 1.5 times of:
  All C(H,H,H) groups
2.a Ternary CH refined with riding coordinates:
 C24(H24), C8(H8), C19(H19)
2.b Secondary CH2 refined with riding coordinates:
 C20(H20A,H20B), C15(H15A,H15B), C23(H23A,H23B), C17(H17A,H17B), C22(H22A,
 H22B), C21(H21A,H21B)
2.c Aromatic/amide H refined with riding coordinates:
 C6(H6), C4(H4), C10(H10), C3(H3), C13(H13), C7(H7), C11(H11), C12(H12)
2.d Idealised Me refined as rotating group:
 C18(H18A,H18B,H18C), C1(H1A,H1B,H1C)
;
_shelx_shelxl_version_number 2014/7
_olex2_submission_special_instructions 'No special instructions were received'
_oxdiff_exptl_absorpt_empirical_details
;
Empirical correction (ABSPACK) includes:
- Absorption correction using spherical harmonics
- Frame scaling
- Detector area scaling
;
_oxdiff_exptl_absorpt_empirical_full_max 2.131
_oxdiff_exptl_absorpt_empirical_full_min 0.469

loop_
_space_group_symop_operation_xyz
'x, y, z'
'-x+1/2, y+1/2, -z+1/2'
'-x, -y, -z'
'x-1/2, -y-1/2, z-1/2'

loop_
_atom_site_label
_atom_site_type_symbol
_atom_site_fract_x
_atom_site_fract_y
_atom_site_fract_z
_atom_site_U_iso_or_equiv
_atom_site_adp_type
_atom_site_occupancy
_atom_site_site_symmetry_order
_atom_site_calc_flag
_atom_site_refinement_flags_posn
S1 S 0.26893(5) 0.37515(4) 0.38725(5) 0.0171(2) Uani 1 1 d .
O1 O 0.32265(16) 0.44845(11) 0.37562(16) 0.0229(4) Uani 1 1 d .
O5 O 0.32695(16) 0.25618(10) 0.66277(16) 0.0203(4) Uani 1 1 d .
O3 O 0.61208(17) 0.37308(10) 0.41286(16) 0.0233(4) Uani 1 1 d .
O2 O 0.19990(16) 0.32968(11) 0.28472(15) 0.0227(4) Uani 1 1 d .
O4 O 0.71642(18) 0.26079(12) 0.47953(19) 0.0327(5) Uani 1 1 d .
N1 N 0.38401(18) 0.31886(12) 0.47246(18) 0.0153(5) Uani 1 1 d .
C24 C 0.3515(2) 0.23510(14) 0.4806(2) 0.0164(5) Uani 1 1 d .
H24 H 0.2595 0.2306 0.4409 0.020 Uiso 1 1 calc R
C16 C 0.6532(2) 0.31453(16) 0.4894(2) 0.0212(6) Uani 1 1 d .
C6 C 0.1993(2) 0.45304(15) 0.5423(2) 0.0190(6) Uani 1 1 d .
H6 H 0.2627 0.4886 0.5484 0.023 Uiso 1 1 calc R
C14 C 0.3922(2) 0.32139(14) 0.7208(2) 0.0182(6) Uani 1 1 d .
C4 C 0.0724(2) 0.34030(15) 0.4500(2) 0.0195(6) Uani 1 1 d .
H4 H 0.0513 0.3004 0.3948 0.023 Uiso 1 1 calc R
C10 C 0.5232(2) 0.43437(16) 0.7495(2) 0.0244(6) Uani 1 1 d .
H10 H 0.5730 0.4669 0.7254 0.029 Uiso 1 1 calc R
C3 C 0.0076(2) 0.34890(16) 0.5209(2) 0.0227(6) Uani 1 1 d .
H3 H -0.0582 0.3147 0.5125 0.027 Uiso 1 1 calc R
C2 C 0.0384(2) 0.40771(16) 0.6049(2) 0.0229(6) Uani 1 1 d .
C13 C 0.3745(3) 0.33976(16) 0.8217(2) 0.0238(6) Uani 1 1 d .
H13 H 0.3235 0.3081 0.8455 0.029 Uiso 1 1 calc R
C8 C 0.4875(2) 0.35826(15) 0.5696(2) 0.0181(6) Uani 1 1 d .
H8 H 0.4902 0.4116 0.5417 0.022 Uiso 1 1 calc R
C7 C 0.1338(2) 0.46026(16) 0.6128(2) 0.0229(6) Uani 1 1 d .
H7 H 0.1535 0.5009 0.6667 0.027 Uiso 1 1 calc R
C9 C 0.4663(2) 0.36863(14) 0.6818(2) 0.0181(6) Uani 1 1 d .
C19 C 0.3867(2) 0.20794(15) 0.6053(2) 0.0182(6) Uani 1 1 d .
H19 H 0.4785 0.2106 0.6478 0.022 Uiso 1 1 calc R
C5 C 0.1700(2) 0.39198(15) 0.4618(2) 0.0183(6) Uani 1 1 d .
C20 C 0.3424(3) 0.12449(15) 0.6075(2) 0.0232(6) Uani 1 1 d .
H20A H 0.2509 0.1226 0.5705 0.028 Uiso 1 1 calc R
H20B H 0.3679 0.1074 0.6877 0.028 Uiso 1 1 calc R
C15 C 0.6168(2) 0.32347(17) 0.5917(2) 0.0236(6) Uani 1 1 d .
H15A H 0.6800 0.3560 0.6493 0.028 Uiso 1 1 calc R
H15B H 0.6211 0.2721 0.6264 0.028 Uiso 1 1 calc R
C23 C 0.4084(2) 0.18094(15) 0.4163(2) 0.0215(6) Uani 1 1 d .
H23A H 0.3825 0.1983 0.3362 0.026 Uiso 1 1 calc R
H23B H 0.4998 0.1832 0.4534 0.026 Uiso 1 1 calc R
C17 C 0.6402(3) 0.36748(17) 0.3090(2) 0.0259(6) Uani 1 1 d .
H17A H 0.7256 0.3483 0.3309 0.031 Uiso 1 1 calc R
H17B H 0.6351 0.4192 0.2752 0.031 Uiso 1 1 calc R
C22 C 0.3640(3) 0.09671(16) 0.4185(3) 0.0265(6) Uani 1 1 d .
H22A H 0.2733 0.0938 0.3754 0.032 Uiso 1 1 calc R
H22B H 0.4033 0.0624 0.3807 0.032 Uiso 1 1 calc R
C11 C 0.5078(3) 0.45236(17) 0.8504(3) 0.0312(7) Uani 1 1 d .
H11 H 0.5477 0.4960 0.8941 0.037 Uiso 1 1 calc R
C21 C 0.3978(3) 0.06910(16) 0.5438(2) 0.0267(6) Uani 1 1 d .
H21A H 0.4889 0.0673 0.5849 0.032 Uiso 1 1 calc R
H21B H 0.3652 0.0166 0.5430 0.032 Uiso 1 1 calc R
C18 C 0.5501(4) 0.3137(2) 0.2203(3) 0.0476(9) Uani 1 1 d .
H18A H 0.5672 0.3139 0.1512 0.071 Uiso 1 1 calc GR
H18B H 0.4652 0.3312 0.2015 0.071 Uiso 1 1 calc GR
H18C H 0.5600 0.2615 0.2514 0.071 Uiso 1 1 calc GR
C1 C -0.0280(3) 0.41437(19) 0.6866(3) 0.0346(7) Uani 1 1 d .
H1A H -0.1008 0.3809 0.6601 0.052 Uiso 1 1 calc GR
H1B H -0.0539 0.4677 0.6883 0.052 Uiso 1 1 calc GR
H1C H 0.0283 0.3988 0.7636 0.052 Uiso 1 1 calc GR
C12 C 0.4323(3) 0.40506(18) 0.8868(3) 0.0323(7) Uani 1 1 d .
H12 H 0.4207 0.4172 0.9544 0.039 Uiso 1 1 calc R

loop_
_atom_site_aniso_label
_atom_site_aniso_U_11
_atom_site_aniso_U_22
_atom_site_aniso_U_33
_atom_site_aniso_U_23
_atom_site_aniso_U_13
_atom_site_aniso_U_12
S1 0.0161(3) 0.0199(4) 0.0144(4) 0.0029(2) 0.0052(3) 0.0017(2)
O1 0.0230(9) 0.0230(10) 0.0249(11) 0.0070(8) 0.0118(8) 0.0001(7)
O5 0.0212(9) 0.0231(10) 0.0196(10) -0.0036(8) 0.0112(8) -0.0025(7)
O3 0.0278(10) 0.0231(11) 0.0224(10) 0.0009(8) 0.0133(8) 0.0021(7)
O2 0.0204(9) 0.0294(11) 0.0137(9) -0.0022(8) 0.0018(8) 0.0018(7)
O4 0.0323(11) 0.0352(12) 0.0381(13) 0.0113(10) 0.0221(10) 0.0119(9)
N1 0.0148(10) 0.0149(11) 0.0135(11) 0.0001(8) 0.0029(8) 0.0003(8)
C24 0.0145(12) 0.0172(13) 0.0168(13) -0.0018(10) 0.0053(10) -0.0006(9)
C16 0.0160(13) 0.0266(15) 0.0203(14) -0.0004(11) 0.0066(11) -0.0059(11)
C6 0.0182(12) 0.0171(13) 0.0209(14) 0.0023(11) 0.0067(11) 0.0017(10)
C14 0.0205(13) 0.0159(13) 0.0171(14) 0.0006(10) 0.0063(11) 0.0024(10)
C4 0.0162(13) 0.0196(14) 0.0188(14) 0.0022(11) 0.0028(11) 0.0009(10)
C10 0.0273(14) 0.0236(15) 0.0197(15) 0.0012(12) 0.0066(11) 0.0002(11)
C3 0.0125(12) 0.0256(15) 0.0266(15) 0.0091(12) 0.0042(11) 0.0018(10)
C2 0.0195(13) 0.0286(15) 0.0213(15) 0.0088(12) 0.0089(11) 0.0079(11)
C13 0.0318(15) 0.0233(15) 0.0188(14) 0.0017(11) 0.0127(12) 0.0058(11)
C8 0.0182(13) 0.0224(14) 0.0123(13) -0.0015(10) 0.0044(11) -0.0019(10)
C7 0.0233(13) 0.0241(15) 0.0191(14) 0.0007(11) 0.0061(11) 0.0059(11)
C9 0.0174(12) 0.0180(14) 0.0160(13) 0.0015(10) 0.0036(11) 0.0044(10)
C19 0.0178(12) 0.0208(14) 0.0169(14) -0.0002(11) 0.0080(10) 0.0001(10)
C5 0.0171(12) 0.0209(14) 0.0152(13) 0.0047(11) 0.0047(10) 0.0038(10)
C20 0.0260(14) 0.0224(15) 0.0221(15) 0.0036(11) 0.0105(12) -0.0001(11)
C15 0.0159(13) 0.0353(16) 0.0172(14) -0.0008(12) 0.0040(11) -0.0053(11)
C23 0.0220(13) 0.0224(15) 0.0214(15) -0.0013(11) 0.0099(11) 0.0016(10)
C17 0.0303(15) 0.0275(16) 0.0236(15) 0.0008(12) 0.0147(13) -0.0009(11)
C22 0.0294(15) 0.0228(15) 0.0294(16) -0.0038(12) 0.0141(12) 0.0000(11)
C11 0.0468(18) 0.0241(16) 0.0207(15) -0.0051(12) 0.0113(13) -0.0013(13)
C21 0.0320(15) 0.0188(14) 0.0294(16) 0.0001(12) 0.0125(13) 0.0013(11)
C18 0.065(2) 0.051(2) 0.0288(18) -0.0067(16) 0.0213(17) -0.0229(18)
C1 0.0358(17) 0.0407(19) 0.0347(18) 0.0092(15) 0.0216(14) 0.0099(14)
C12 0.0509(19) 0.0293(17) 0.0206(15) -0.0017(12) 0.0183(14) 0.0052(13)

loop_
_atom_type_symbol
_atom_type_description
_atom_type_scat_dispersion_real
_atom_type_scat_dispersion_imag
_atom_type_scat_source
C C 0.0033 0.0016 'International Tables Vol C Tables 4.2.6.8 and 6.1.1.4'
H H 0.0000 0.0000 'International Tables Vol C Tables 4.2.6.8 and 6.1.1.4'
N N 0.0061 0.0033 'International Tables Vol C Tables 4.2.6.8 and 6.1.1.4'
O O 0.0106 0.0060 'International Tables Vol C Tables 4.2.6.8 and 6.1.1.4'
S S 0.1246 0.1234 'International Tables Vol C Tables 4.2.6.8 and 6.1.1.4'

loop_
_geom_angle_atom_site_label_1
_geom_angle_atom_site_label_2
_geom_angle_atom_site_label_3
_geom_angle
O1 S1 O2 119.42(11)
O1 S1 N1 107.80(10)
O1 S1 C5 108.06(12)
O2 S1 N1 106.35(11)
O2 S1 C5 108.22(11)
N1 S1 C5 106.28(11)
C14 O5 C19 117.07(18)
C16 O3 C17 116.6(2)
C24 N1 S1 116.35(15)
C8 N1 S1 116.54(16)
C8 N1 C24 121.41(19)
N1 C24 H24 106.9
N1 C24 C19 113.0(2)
N1 C24 C23 111.7(2)
C19 C24 H24 106.9
C19 C24 C23 111.0(2)
C23 C24 H24 106.9
O3 C16 C15 113.2(2)
O4 C16 O3 123.5(3)
O4 C16 C15 123.2(3)
C7 C6 H6 120.3
C7 C6 C5 119.4(2)
C5 C6 H6 120.3
O5 C14 C13 114.4(2)
O5 C14 C9 124.4(2)
C13 C14 C9 121.2(2)
C3 C4 H4 120.4
C3 C4 C5 119.2(3)
C5 C4 H4 120.4
C9 C10 H10 119.0
C11 C10 H10 119.0
C11 C10 C9 122.1(3)
C4 C3 H3 119.3
C4 C3 C2 121.4(2)
C2 C3 H3 119.3
C3 C2 C1 121.3(3)
C7 C2 C3 118.4(2)
C7 C2 C1 120.3(3)
C14 C13 H13 119.9
C12 C13 C14 120.2(3)
C12 C13 H13 119.9
N1 C8 H8 105.0
N1 C8 C9 115.7(2)
N1 C8 C15 112.6(2)
C9 C8 H8 105.0
C15 C8 H8 105.0
C15 C8 C9 112.4(2)
C6 C7 C2 121.2(3)
C6 C7 H7 119.4
C2 C7 H7 119.4
C14 C9 C10 117.2(2)
C14 C9 C8 126.7(2)
C10 C9 C8 116.1(2)
O5 C19 C24 110.6(2)
O5 C19 H19 109.5
O5 C19 C20 107.2(2)
C24 C19 H19 109.5
C20 C19 C24 110.5(2)
C20 C19 H19 109.5
C6 C5 S1 118.75(19)
C4 C5 S1 120.5(2)
C4 C5 C6 120.3(2)
C19 C20 H20A 109.5
C19 C20 H20B 109.5
C19 C20 C21 110.9(2)
H20A C20 H20B 108.1
C21 C20 H20A 109.5
C21 C20 H20B 109.5
C16 C15 C8 118.0(2)
C16 C15 H15A 107.8
C16 C15 H15B 107.8
C8 C15 H15A 107.8
C8 C15 H15B 107.8
H15A C15 H15B 107.2
C24 C23 H23A 109.7
C24 C23 H23B 109.7
H23A C23 H23B 108.2
C22 C23 C24 109.9(2)
C22 C23 H23A 109.7
C22 C23 H23B 109.7
O3 C17 H17A 109.4
O3 C17 H17B 109.4
O3 C17 C18 111.4(2)
H17A C17 H17B 108.0
C18 C17 H17A 109.4
C18 C17 H17B 109.4
C23 C22 H22A 109.5
C23 C22 H22B 109.5
H22A C22 H22B 108.1
C21 C22 C23 110.9(2)
C21 C22 H22A 109.5
C21 C22 H22B 109.5
C10 C11 H11 120.1
C10 C11 C12 119.8(3)
C12 C11 H11 120.1
C20 C21 H21A 109.5
C20 C21 H21B 109.5
C22 C21 C20 110.6(2)
C22 C21 H21A 109.5
C22 C21 H21B 109.5
H21A C21 H21B 108.1
C17 C18 H18A 109.5
C17 C18 H18B 109.5
C17 C18 H18C 109.5
H18A C18 H18B 109.5
H18A C18 H18C 109.5
H18B C18 H18C 109.5
C2 C1 H1A 109.5
C2 C1 H1B 109.5
C2 C1 H1C 109.5
H1A C1 H1B 109.5
H1A C1 H1C 109.5
H1B C1 H1C 109.5
C13 C12 C11 119.6(3)
C13 C12 H12 120.2
C11 C12 H12 120.2

loop_
_geom_bond_atom_site_label_1
_geom_bond_atom_site_label_2
_geom_bond_distance
S1 O1 1.4288(19)
S1 O2 1.4377(18)
S1 N1 1.642(2)
S1 C5 1.761(3)
O5 C14 1.378(3)
O5 C19 1.436(3)
O3 C16 1.333(3)
O3 C17 1.460(3)
O4 C16 1.209(3)
N1 C24 1.491(3)
N1 C8 1.484(3)
C24 H24 0.9800
C24 C19 1.518(4)
C24 C23 1.533(3)
C16 C15 1.503(4)
C6 H6 0.9300
C6 C7 1.376(4)
C6 C5 1.393(4)
C14 C13 1.390(4)
C14 C9 1.396(4)
C4 H4 0.9300
C4 C3 1.376(4)
C4 C5 1.391(4)
C10 H10 0.9300
C10 C9 1.401(4)
C10 C11 1.376(4)
C3 H3 0.9300
C3 C2 1.393(4)
C2 C7 1.393(4)
C2 C1 1.504(4)
C13 H13 0.9300
C13 C12 1.385(4)
C8 H8 0.9800
C8 C9 1.526(4)
C8 C15 1.526(4)
C7 H7 0.9300
C19 H19 0.9800
C19 C20 1.517(4)
C20 H20A 0.9700
C20 H20B 0.9700
C20 C21 1.530(4)
C15 H15A 0.9700
C15 H15B 0.9700
C23 H23A 0.9700
C23 H23B 0.9700
C23 C22 1.530(4)
C17 H17A 0.9700
C17 H17B 0.9700
C17 C18 1.495(4)
C22 H22A 0.9700
C22 H22B 0.9700
C22 C21 1.530(4)
C11 H11 0.9300
C11 C12 1.390(4)
C21 H21A 0.9700
C21 H21B 0.9700
C18 H18A 0.9600
C18 H18B 0.9600
C18 H18C 0.9600
C1 H1A 0.9600
C1 H1B 0.9600
C1 H1C 0.9600
C12 H12 0.9300

loop_
_geom_torsion_atom_site_label_1
_geom_torsion_atom_site_label_2
_geom_torsion_atom_site_label_3
_geom_torsion_atom_site_label_4
_geom_torsion
S1 N1 C24 C19 -126.32(19)
S1 N1 C24 C23 107.7(2)
S1 N1 C8 C9 86.5(2)
S1 N1 C8 C15 -142.41(19)
O1 S1 N1 C24 -170.41(17)
O1 S1 N1 C8 35.8(2)
O1 S1 C5 C6 -30.1(2)
O1 S1 C5 C4 156.7(2)
O5 C14 C13 C12 -178.4(2)
O5 C14 C9 C10 178.0(2)
O5 C14 C9 C8 0.9(4)
O5 C19 C20 C21 177.9(2)
O3 C16 C15 C8 36.8(3)
O2 S1 N1 C24 -41.2(2)
O2 S1 N1 C8 164.94(17)
O2 S1 C5 C6 -160.75(19)
O2 S1 C5 C4 26.1(2)
O4 C16 C15 C8 -145.2(3)
N1 S1 C5 C6 85.4(2)
N1 S1 C5 C4 -87.8(2)
N1 C24 C19 O5 57.1(3)
N1 C24 C19 C20 175.65(19)
N1 C24 C23 C22 -175.4(2)
N1 C8 C9 C14 27.5(4)
N1 C8 C9 C10 -149.6(2)
N1 C8 C15 C16 50.8(3)
C24 N1 C8 C9 -65.9(3)
C24 N1 C8 C15 65.2(3)
C24 C19 C20 C21 57.3(3)
C24 C23 C22 C21 -56.6(3)
C16 O3 C17 C18 79.9(3)
C14 O5 C19 C24 -90.1(2)
C14 O5 C19 C20 149.4(2)
C14 C13 C12 C11 0.3(4)
C4 C3 C2 C7 2.6(4)
C4 C3 C2 C1 -176.7(2)
C10 C11 C12 C13 0.7(4)
C3 C4 C5 S1 171.31(19)
C3 C4 C5 C6 -1.7(4)
C3 C2 C7 C6 -2.2(4)
C13 C14 C9 C10 1.0(4)
C13 C14 C9 C8 -176.1(2)
C8 N1 C24 C19 26.1(3)
C8 N1 C24 C23 -99.8(2)
C7 C6 C5 S1 -171.03(19)
C7 C6 C5 C4 2.1(4)
C9 C14 C13 C12 -1.2(4)
C9 C10 C11 C12 -0.9(4)
C9 C8 C15 C16 -176.4(2)
C19 O5 C14 C13 -145.4(2)
C19 O5 C14 C9 37.4(3)
C19 C24 C23 C22 57.5(3)
C19 C20 C21 C22 -56.6(3)
C5 S1 N1 C24 73.93(19)
C5 S1 N1 C8 -79.89(19)
C5 C6 C7 C2 -0.1(4)
C5 C4 C3 C2 -0.7(4)
C15 C8 C9 C14 -103.7(3)
C15 C8 C9 C10 79.2(3)
C23 C24 C19 O5 -176.57(19)
C23 C24 C19 C20 -58.0(3)
C23 C22 C21 C20 56.4(3)
C17 O3 C16 O4 3.9(4)
C17 O3 C16 C15 -178.1(2)
C11 C10 C9 C14 0.1(4)
C11 C10 C9 C8 177.5(2)
C1 C2 C7 C6 177.1(2)
